data_6000638
loop_
_publ_author_name
'Lee, T. J.'
'Chou, C. H.'
'Wan, C. Y.'
'Ku, H. C.'
'Huang, J. C.'
'Cheng, C. H.'
'Sheen, S. R.'
'Wu, M. K.'

_publ_section_title
;
 X-ray profile refinement study of the PrBa2Cu4O8 compound
;
_journal_name_full 'Chinese Journal of Physics'
_journal_page_first 336
_journal_page_last 343
_journal_volume 36
_journal_year 1998
_chemical_formula_sum 'Ba2 Cu4 O8 Pr'
_space_group_name_H-M_alt 'A m m m'
_cell_angle_alpha 90.000
_cell_angle_beta 90.000
_cell_angle_gamma 90.000
_cell_length_a 3.8901
_cell_length_b 3.9041
_cell_length_c 27.3219
_cell_volume 414.95
_cod_database_code 6000638

loop_
_atom_site_label
_atom_site_fract_x
_atom_site_fract_y
_atom_site_fract_z
? ? ? ?
